data_4030880
loop_
_publ_author_name
'Chtoun, E.'
'Hanebali, N.'
'Garnier, P.'
'Kiat, J. M.'

_publ_section_title
;
 X-rays and neutrons Rietveld analysis of the solid solutions
 (1-x)A2Ti2O(7-x)MgTiO3 (A = Y or Eu)
;
_journal_name_full 'European Journal of Solid State and Inorganic Chemistry'
_journal_page_first 553
_journal_page_last 561
_journal_volume 34
_journal_year 1997
_chemical_formula_sum 'Mg0.374 O6.813 Ti2 Y1.626'
_chemical_formula_weight 358.42
_space_group_IT_number 227
_symmetry_cell_setting cubic
_symmetry_Int_Tables_number 227
_symmetry_space_group_name_Hall '-F 4vw 2vw 3'
_symmetry_space_group_name_H-M 'F d -3 m :2'
_cell_angle_alpha 90
_cell_angle_beta 90
_cell_angle_gamma 90
_cell_formula_units_Z 8
_cell_length_a 10.0932(18)
_cell_length_b 10.0932(18)
_cell_length_c 10.0932(18)
_cell_volume 1028.2(3)
_diffrn_ambient_temperature 293
_diffrn_radiation_probe neutron
_diffrn_radiation_wavelength 1.2258
_exptl_crystal_density_diffrn 4.631
_pd_proc_ls_prof_R_factor 0.0613
_pd_proc_ls_prof_wR_expected 0.0780
_pd_proc_ls_prof_wR_factor 0.0938
_refine_ls_R_I_factor 0.0320
_cod_data_source_file EJSSIC-1997-34-553-561-3.cif
_cod_data_source_block NEUTRON
_cod_depositor_comments
;
Rietveld refinements, XND software
;
_cod_original_cell_volume 1028.2(6)
_cod_original_sg_symbol_H-M 'F d -3 m'
_cod_original_formula_sum 'Mg.374 O6.813 Ti2 Y1.626'
_cod_database_code 4030880

loop_
_symmetry_equiv_pos_site_id
_symmetry_equiv_pos_as_xyz
1 x,y,z
2 -y,1/4+x,1/4+z
3 3/4-x,1/4-y,1/2+z
4 3/4+y,-x,3/4+z
5 x,1/4-y,1/4-z
6 3/4+y,1/4+x,1/2-z
7 3/4-x,y,3/4-z
8 -y,-x,-z
9 z,x,y
10 -x,1/4+z,1/4+y
11 3/4-z,1/4-x,1/2+y
12 3/4+x,-z,3/4+y
13 z,1/4-x,1/4-y
14 3/4+x,1/4+z,1/2-y
15 3/4-z,x,3/4-y
16 -x,-z,-y
17 y,z,x
18 -z,-y,-x
19 1/2-z,3/4+y,1/4+x
20 3/4+z,3/4+y,-x
21 1/4+z,-y,1/4+x
22 y,1/4-z,1/4-x
23 1/4-y,3/4-z,1/2+x
24 1/4-y,z,1/4-x
25 -x,-y,-z
26 y,3/4-x,3/4-z
27 1/4+x,3/4+y,1/2-z
28 1/4-y,x,1/4-z
29 -x,3/4+y,3/4+z
30 1/4-y,3/4-x,1/2+z
31 1/4+x,-y,1/4+z
32 y,x,z
33 -z,-x,-y
34 x,3/4-z,3/4-y
35 1/4+z,3/4+x,1/2-y
36 1/4-x,z,1/4-y
37 -z,3/4+x,3/4+y
38 1/4-x,3/4-z,1/2+y
39 1/4+z,-x,1/4+y
40 x,z,y
41 -y,-z,-x
42 z,y,x
43 1/2+z,1/4-y,3/4-x
44 1/4-z,1/4-y,x
45 3/4-z,y,3/4-x
46 -y,3/4+z,3/4+x
47 3/4+y,1/4+z,1/2-x
48 3/4+y,-z,3/4+x
49 x,1/2+y,1/2+z
50 -y,3/4+x,3/4+z
51 3/4-x,3/4-y,z
52 3/4+y,1/2-x,1/4+z
53 x,3/4-y,3/4-z
54 3/4+y,3/4+x,-z
55 3/4-x,1/2+y,1/4-z
56 -y,1/2-x,1/2-z
57 z,1/2+x,1/2+y
58 -x,3/4+z,3/4+y
59 3/4-z,3/4-x,y
60 3/4+x,1/2-z,1/4+y
61 z,3/4-x,3/4-y
62 3/4+x,3/4+z,-y
63 3/4-z,1/2+x,1/4-y
64 -x,1/2-z,1/2-y
65 y,1/2+z,1/2+x
66 -z,1/2-y,1/2-x
67 1/2-z,1/4+y,3/4+x
68 3/4+z,1/4+y,1/2-x
69 1/4+z,1/2-y,3/4+x
70 y,3/4-z,3/4-x
71 1/4-y,1/4-z,x
72 1/4-y,1/2+z,3/4-x
73 -x,1/2-y,1/2-z
74 y,1/4-x,1/4-z
75 1/4+x,1/4+y,-z
76 1/4-y,1/2+x,3/4-z
77 -x,1/4+y,1/4+z
78 1/4-y,1/4-x,z
79 1/4+x,1/2-y,3/4+z
80 y,1/2+x,1/2+z
81 -z,1/2-x,1/2-y
82 x,1/4-z,1/4-y
83 1/4+z,1/4+x,-y
84 1/4-x,1/2+z,3/4-y
85 -z,1/4+x,1/4+y
86 1/4-x,1/4-z,y
87 1/4+z,1/2-x,3/4+y
88 x,1/2+z,1/2+y
89 -y,1/2-z,1/2-x
90 z,1/2+y,1/2+x
91 1/2+z,3/4-y,1/4-x
92 1/4-z,3/4-y,1/2+x
93 3/4-z,1/2+y,1/4-x
94 -y,1/4+z,1/4+x
95 3/4+y,3/4+z,-x
96 3/4+y,1/2-z,1/4+x
97 1/2+x,y,1/2+z
98 1/2-y,1/4+x,3/4+z
99 1/4-x,1/4-y,z
100 1/4+y,-x,1/4+z
101 1/2+x,1/4-y,3/4-z
102 1/4+y,1/4+x,-z
103 1/4-x,y,1/4-z
104 1/2-y,-x,1/2-z
105 1/2+z,x,1/2+y
106 1/2-x,1/4+z,3/4+y
107 1/4-z,1/4-x,y
108 1/4+x,-z,1/4+y
109 1/2+z,1/4-x,3/4-y
110 1/4+x,1/4+z,-y
111 1/4-z,x,1/4-y
112 1/2-x,-z,1/2-y
113 1/2+y,z,1/2+x
114 1/2-z,-y,1/2-x
115 -z,3/4+y,3/4+x
116 1/4+z,3/4+y,1/2-x
117 3/4+z,-y,3/4+x
118 1/2+y,1/4-z,3/4-x
119 3/4-y,3/4-z,x
120 3/4-y,z,3/4-x
121 1/2-x,-y,1/2-z
122 1/2+y,3/4-x,1/4-z
123 3/4+x,3/4+y,-z
124 3/4-y,x,3/4-z
125 1/2-x,3/4+y,1/4+z
126 3/4-y,3/4-x,z
127 3/4+x,-y,3/4+z
128 1/2+y,x,1/2+z
129 1/2-z,-x,1/2-y
130 1/2+x,3/4-z,1/4-y
131 3/4+z,3/4+x,-y
132 3/4-x,z,3/4-y
133 1/2-z,3/4+x,1/4+y
134 3/4-x,3/4-z,y
135 3/4+z,-x,3/4+y
136 1/2+x,z,1/2+y
137 1/2-y,-z,1/2-x
138 1/2+z,y,1/2+x
139 z,1/4-y,1/4-x
140 3/4-z,1/4-y,1/2+x
141 1/4-z,y,1/4-x
142 1/2-y,3/4+z,1/4+x
143 1/4+y,1/4+z,-x
144 1/4+y,-z,1/4+x
145 1/2+x,1/2+y,z
146 1/2-y,3/4+x,1/4+z
147 1/4-x,3/4-y,1/2+z
148 1/4+y,1/2-x,3/4+z
149 1/2+x,3/4-y,1/4-z
150 1/4+y,3/4+x,1/2-z
151 1/4-x,1/2+y,3/4-z
152 1/2-y,1/2-x,-z
153 1/2+z,1/2+x,y
154 1/2-x,3/4+z,1/4+y
155 1/4-z,3/4-x,1/2+y
156 1/4+x,1/2-z,3/4+y
157 1/2+z,3/4-x,1/4-y
158 1/4+x,3/4+z,1/2-y
159 1/4-z,1/2+x,3/4-y
160 1/2-x,1/2-z,-y
161 1/2+y,1/2+z,x
162 1/2-z,1/2-y,-x
163 -z,1/4+y,1/4+x
164 1/4+z,1/4+y,-x
165 3/4+z,1/2-y,1/4+x
166 1/2+y,3/4-z,1/4-x
167 3/4-y,1/4-z,1/2+x
168 3/4-y,1/2+z,1/4-x
169 1/2-x,1/2-y,-z
170 1/2+y,1/4-x,3/4-z
171 3/4+x,1/4+y,1/2-z
172 3/4-y,1/2+x,1/4-z
173 1/2-x,1/4+y,3/4+z
174 3/4-y,1/4-x,1/2+z
175 3/4+x,1/2-y,1/4+z
176 1/2+y,1/2+x,z
177 1/2-z,1/2-x,-y
178 1/2+x,1/4-z,3/4-y
179 3/4+z,1/4+x,1/2-y
180 3/4-x,1/2+z,1/4-y
181 1/2-z,1/4+x,3/4+y
182 3/4-x,1/4-z,1/2+y
183 3/4+z,1/2-x,1/4+y
184 1/2+x,1/2+z,y
185 1/2-y,1/2-z,-x
186 1/2+z,1/2+y,x
187 z,3/4-y,3/4-x
188 3/4-z,3/4-y,x
189 1/4-z,1/2+y,3/4-x
190 1/2-y,1/4+z,3/4+x
191 1/4+y,3/4+z,1/2-x
192 1/4+y,1/2-z,3/4+x

loop_
_atom_site_label
_atom_site_type_symbol
_atom_site_fract_x
_atom_site_fract_y
_atom_site_fract_z
_atom_site_B_iso_or_equiv
_atom_site_occupancy
Y Y 0.5 0.5 0.5 0.79(2) 0.813(8)
Mg Mg 0.5 0.5 0.5 0.79(2) 0.187(8)
Ti Ti 0 0 0 0.27(4) 1
O1 O 0.3289(1) 0.125 0.125 0.64(2) 0.9688(13)
O2 O 0.375 0.375 0.375 0.76(4) 1

loop_
_geom_angle_atom_site_label_1
_geom_angle_atom_site_label_2
_geom_angle_atom_site_label_3
_geom_angle
_geom_angle_site_symmetry_1
_geom_angle_site_symmetry_2
_geom_angle_site_symmetry_3
_geom_angle_publ_flag
O1 Ti O1 83.72(3) 12_454 . 13_555 yes
O1 Ti O1 83.72(3) 12_454 . 22_555 yes
O1 Ti O1 180.00 12_454 . 36_555 yes
O1 Ti O1 96.28(3) 12_454 . 37_544 yes
O1 Ti O1 96.28(3) 12_454 . 46_544 yes
O1 Ti O1 96.28(3) 13_555 . 22_555 yes
O1 Ti O1 96.28(3) 13_555 . 36_555 yes
O1 Ti O1 180.00 13_555 . 37_544 yes
O1 Ti O1 83.72(3) 13_555 . 46_544 yes
O1 Ti O1 96.28(3) 22_555 . 36_555 yes
O1 Ti O1 83.72(3) 22_555 . 37_544 yes
O1 Ti O1 180.00 22_555 . 46_544 yes
O1 Ti O1 83.72(3) 36_555 . 37_544 yes
O1 Ti O1 83.72(3) 36_555 . 46_544 yes
O1 Ti O1 96.28(3) 37_544 . 46_544 yes
Ti O1 Ti 131.90(5) 21_555 . 44_555 yes

loop_
_geom_bond_atom_site_label_1
_geom_bond_atom_site_label_2
_geom_bond_distance
_geom_bond_site_symmetry_1
_geom_bond_site_symmetry_2
_geom_bond_publ_flag
Y O2 2.1852(4) . . yes
Ti O1 1.9539(5) . 13_555 yes
Ti O1 1.9539(5) . 22_555 yes
Ti O1 1.9539(5) . 12_454 yes
Ti O1 1.9539(5) . 37_544 yes
Ti O1 1.9539(5) . 46_544 yes
Ti O1 1.9539(5) . 36_555 yes
